data_1567003
loop_
_publ_author_name
'Noonikara-Poyil, Anurag'
'Ridlen, Shawn G.'
'Fern\'andez, Israel'
'Dias, H. V. Rasika'

_publ_section_title
;
 Isolable acetylene complexes of copper and silver
;
_journal_issue 24
_journal_name_full 'Chemical Science'
_journal_page_first 7190
_journal_page_last 7203
_journal_paper_doi 10.1039/D2SC02377F
_journal_volume 13
_journal_year 2022
_chemical_formula_moiety 'C17 H6 B Cu F18 N6, C14 H16'
_chemical_formula_sum 'C31 H22 B Cu F18 N6'
_chemical_formula_weight 894.89
_space_group_crystal_system monoclinic
_space_group_IT_number 11
_space_group_name_Hall '-P 2yb'
_space_group_name_H-M_alt 'P 1 21/m 1'
_atom_sites_solution_hydrogens geom
_atom_sites_solution_primary dual
_audit_creation_date 2022-02-22
_audit_creation_method
;
Olex2 1.5
(compiled 2021.12.09 svn.r5202d8cf for OlexSys, GUI svn.r6439)
;
_audit_update_record
;
2022-02-22 deposited with the CCDC.	2022-05-20 downloaded from the CCDC.
;
_cell_angle_alpha 90
_cell_angle_beta 91.989(2)
_cell_angle_gamma 90
_cell_formula_units_Z 2
_cell_length_a 11.0640(5)
_cell_length_b 13.6074(6)
_cell_length_c 11.4278(5)
_cell_measurement_reflns_used 9996
_cell_measurement_temperature 100.0
_cell_measurement_theta_max 32.30
_cell_measurement_theta_min 2.37
_cell_volume 1719.44(13)
_computing_cell_refinement 'SAINT V8.40B (?, 2016)'
_computing_data_collection 'APEX3 Ver. 2016.5-0 (Bruker-AXS, 2016)'
_computing_data_reduction 'SAINT V8.40B (?, 2016)'
_computing_molecular_graphics 'Olex2 1.5 (Dolomanov et al., 2009)'
_computing_publication_material 'Olex2 1.5 (Dolomanov et al., 2009)'
_computing_structure_refinement 'SHELXL 2018/3 (Sheldrick, 2015)'
_computing_structure_solution 'SHELXT 2018/2 (Sheldrick, 2018)'
_diffrn_ambient_temperature 100.0
_diffrn_detector 'charge-coupled device (CCD) area detector'
_diffrn_detector_area_resol_mean 7.9
_diffrn_detector_type 'Photon II 7 CPAD'
_diffrn_measured_fraction_theta_full 0.999
_diffrn_measured_fraction_theta_max 0.999
_diffrn_measurement_device 'three-circle diffractometer'
_diffrn_measurement_device_type 'Bruker D8 Quest Photon II 7'
_diffrn_measurement_method '\w and \f scans'
_diffrn_radiation_collimation '0.6 mm double-pinhole'
_diffrn_radiation_detector 'Photon II 7 CPAD'
_diffrn_radiation_monochromator 'curved graphite'
_diffrn_radiation_probe x-ray
_diffrn_radiation_type 'Mo K\a'
_diffrn_radiation_wavelength 0.71073
_diffrn_radiation_xray_symbol K-L~3~
_diffrn_reflns_av_R_equivalents 0.0333
_diffrn_reflns_av_unetI/netI 0.0269
_diffrn_reflns_Laue_measured_fraction_full 0.999
_diffrn_reflns_Laue_measured_fraction_max 0.999
_diffrn_reflns_limit_h_max 16
_diffrn_reflns_limit_h_min -16
_diffrn_reflns_limit_k_max 20
_diffrn_reflns_limit_k_min -20
_diffrn_reflns_limit_l_max 17
_diffrn_reflns_limit_l_min -16
_diffrn_reflns_number 30468
_diffrn_reflns_point_group_measured_fraction_full 0.999
_diffrn_reflns_point_group_measured_fraction_max 0.999
_diffrn_reflns_theta_full 25.242
_diffrn_reflns_theta_max 32.029
_diffrn_reflns_theta_min 2.519
_diffrn_source 'fine-focus sealed X-ray tube'
_diffrn_source_current 30.0
_diffrn_source_power 1.5
_diffrn_source_type 'KFF MO-2KC-90'
_diffrn_source_voltage 50.0
_diffrn_standards_number 0
_exptl_absorpt_coefficient_mu 0.768
_exptl_absorpt_correction_T_max 0.7464
_exptl_absorpt_correction_T_min 0.6946
_exptl_absorpt_correction_type multi-scan
_exptl_absorpt_process_details
;
SADABS-2016/2 (Krause et al., 2015) was used for absorption correction.
;
_exptl_crystal_colour colourless
_exptl_crystal_colour_primary colourless
_exptl_crystal_density_diffrn 1.728
_exptl_crystal_density_method 'not measured'
_exptl_crystal_description blocks
_exptl_crystal_F_000 892
_exptl_crystal_size_max 0.27
_exptl_crystal_size_mid 0.25
_exptl_crystal_size_min 0.03
_refine_diff_density_max 1.385
_refine_diff_density_min -1.475
_refine_diff_density_rms 0.103
_refine_ls_extinction_coef 0.0026(6)
_refine_ls_extinction_expression Fc^*^=kFc[1+0.001xFc^2^\l^3^/sin(2\q)]^-1/4^
_refine_ls_extinction_method 'SHELXL-2018/3 (Sheldrick 2018)'
_refine_ls_goodness_of_fit_ref 1.038
_refine_ls_hydrogen_treatment constr
_refine_ls_matrix_type full
_refine_ls_number_parameters 319
_refine_ls_number_reflns 6197
_refine_ls_number_restraints 136
_refine_ls_restrained_S_all 1.055
_refine_ls_R_factor_all 0.0842
_refine_ls_R_factor_gt 0.0534
_refine_ls_shift/su_max 0.001
_refine_ls_shift/su_mean 0.000
_refine_ls_structure_factor_coef Fsqd
_refine_ls_weighting_details 'w=1/[\s^2^(Fo^2^)+(0.0341P)^2^+4.5455P] where P=(Fo^2^+2Fc^2^)/3'
_refine_ls_weighting_scheme calc
_refine_ls_wR_factor_gt 0.1101
_refine_ls_wR_factor_ref 0.1360
_reflns_Friedel_coverage 0.000
_reflns_number_gt 4610
_reflns_number_total 6197
_reflns_threshold_expression 'I > 2\s(I)'
_cod_data_source_file d2sc02377f3.cif
_cod_data_source_block hrd36_0m_a
_cod_depositor_comments 'Adding full bibliography for 1567002--1567006.cif.'
_cod_database_code 1567003
_shelx_shelxl_version_number 2018/3
_shelx_space_group_comment
;
The symmetry employed for this shelxl refinement is uniquely defined
by the following loop, which should always be used as a source of
symmetry information in preference to the above space-group names.
They are only intended as comments.
;
_shelx_estimated_absorpt_t_max 0.977
_shelx_estimated_absorpt_t_min 0.819
_olex2_refinement_description
;
1. Fixed Uiso
 At 1.2 times of:
  All B(H) groups, All C(H) groups
 At 1.5 times of:
  All C(H,H,H) groups
2. Restrained distances
 C19-C1A
 1.51 with sigma of 0.02
 C1A-C1B = C1A-C1F = C1C-C1D
 1.39 with sigma of 0.02
 C1B-C1C = C1D-C1E = C1E-C1F
 1.38 with sigma of 0.02
 C1A-C1C
 2.42 with sigma of 0.04
 C1B-C1D
 2.39 with sigma of 0.04
 C1A-C1E
 2.41 with sigma of 0.04
 C1C-C1E = C1D-C1F
 2.4 with sigma of 0.04
 C19-C1B = C19-C1F
 2.52 with sigma of 0.04
 C1A-C1B \\sim C1B-C1C \\sim C1C-C1D \\sim C1D-C1E \\sim C1E-C1F \\sim C1F-C1A
 with sigma of 0.02
 C1A-C1E \\sim C1A-C1C \\sim C1F-C1D \\sim C1B-C1F \\sim C1C-C1E \\sim C1B-C1D
 with sigma of 0.04
 C19-C1F \\sim C19-C1B
 with sigma of 0.04
3. Restrained planarity
 C19, C1A, C1B, C1C, C1D, C1E, C1F
 with sigma of 0.1
4. Uiso/Uaniso restraints and constraints
C19 \\sim C1A \\sim C1B \\sim C1C \\sim C1D \\sim C1E \\sim C1F: within 2A with
sigma of 0.01 and sigma for terminal atoms of 0.01 within 2A
5. Rigid body (RIGU) restrains
 C19, C1A, C1B, C1C, C1D, C1E, C1F
 with sigma for 1-2 distances of 0.002 and sigma for 1-3 distances of 0.002
6. Others
 Fixed Sof: H18A(0.5) H18B(0.5) H18C(0.5) C19(0.5) H19A(0.5) H19B(0.5)
 H19C(0.5) C1A(0.5) C1B(0.5) H1B(0.5) C1C(0.5) H1C(0.5) C1D(0.5) H1D(0.5)
 C1E(0.5) H1E(0.5) C1F(0.5) H1F(0.5)
7.a Ternary CH refined with riding coordinates:
 B(H)
7.b Aromatic/amide H refined with riding coordinates:
 C2(H2), C7(H7), C13(H13), C14(H14), C17(H17), C15(H15), C16(H16), C11(H11),
 C1B(H1B), C1C(H1C), C1D(H1D), C1E(H1E), C1F(H1F)
7.c Idealised Me refined as rotating group:
 C18(H18A,H18B,H18C), C19(H19A,H19B,H19C)
;
_olex2_submission_special_instructions 'No special instructions were received'

loop_
_space_group_symop_operation_xyz
'x, y, z'
'-x, y+1/2, -z'
'-x, -y, -z'
'x, -y-1/2, z'

loop_
_atom_site_label
_atom_site_type_symbol
_atom_site_fract_x
_atom_site_fract_y
_atom_site_fract_z
_atom_site_U_iso_or_equiv
_atom_site_adp_type
_atom_site_occupancy
_atom_site_site_symmetry_order
_atom_site_calc_flag
_atom_site_refinement_flags_posn
_atom_site_refinement_flags_adp
_atom_site_refinement_flags_occupancy
_atom_site_disorder_assembly
_atom_site_disorder_group
Cu Cu 0.08065(4) 0.750000 0.35769(4) 0.02486(11) Uani 1 2 d S T P . .
F9 F 0.57914(13) 0.67131(11) 0.21468(13) 0.0269(3) Uani 1 1 d . . . . .
F3 F -0.09576(13) 0.44855(11) 0.19435(14) 0.0302(3) Uani 1 1 d . . . . .
F6 F 0.30825(14) 0.48520(12) -0.04780(14) 0.0309(3) Uani 1 1 d . . . . .
F2 F -0.13375(13) 0.59368(11) 0.25812(14) 0.0296(3) Uani 1 1 d . . . . .
F10 F 0.67467(17) 0.750000 0.35251(19) 0.0298(5) Uani 1 2 d S T P . .
F1 F -0.02923(14) 0.49351(12) 0.36547(13) 0.0327(3) Uani 1 1 d . . . . .
F5 F 0.31940(14) 0.64242(12) -0.06899(13) 0.0323(3) Uani 1 1 d . . . . .
F7 F 0.21757(15) 0.67151(12) 0.63698(13) 0.0331(3) Uani 1 1 d . . . . .
F4 F 0.43037(13) 0.57006(13) 0.06295(14) 0.0343(4) Uani 1 1 d . . . . .
F8 F 0.3727(2) 0.750000 0.70597(18) 0.0423(6) Uani 1 2 d S T P . .
N2 N 0.11527(15) 0.64349(13) 0.23693(15) 0.0161(3) Uani 1 1 d . . . . .
N3 N 0.3494(2) 0.750000 0.3160(2) 0.0161(4) Uani 1 2 d S T P . .
N4 N 0.2727(2) 0.750000 0.4066(2) 0.0166(4) Uani 1 2 d S T P . .
N1 N 0.21381(15) 0.65684(13) 0.17109(15) 0.0159(3) Uani 1 1 d . . . . .
C2 C 0.12859(19) 0.51544(16) 0.11187(19) 0.0194(4) Uani 1 1 d . . . . .
H2 H 0.111736 0.455446 0.072034 0.023 Uiso 1 1 calc R U . . .
C1 C 0.06438(19) 0.55956(15) 0.20110(18) 0.0175(4) Uani 1 1 d . . . . .
C6 C 0.3431(3) 0.750000 0.5034(3) 0.0175(5) Uani 1 2 d S T P . .
C7 C 0.4653(3) 0.750000 0.4787(3) 0.0194(5) Uani 1 2 d S T P . .
H7 H 0.532732 0.750000 0.532472 0.023 Uiso 1 2 calc R U P . .
C3 C 0.22231(18) 0.58023(15) 0.09581(18) 0.0174(4) Uani 1 1 d . . . . .
C4 C -0.0488(2) 0.52387(16) 0.2545(2) 0.0214(4) Uani 1 1 d . . . . .
C8 C 0.4657(3) 0.750000 0.3588(3) 0.0162(5) Uani 1 2 d S T P . .
C10 C 0.5738(3) 0.750000 0.2842(3) 0.0193(5) Uani 1 2 d S T P . .
C13 C 0.1787(4) 0.250000 0.2081(3) 0.0339(8) Uani 1 2 d S T P . .
H13 H 0.213802 0.250000 0.285144 0.041 Uiso 1 2 calc R U P . .
C12 C 0.2535(3) 0.250000 0.1122(4) 0.0332(8) Uani 1 2 d S T P . .
C5 C 0.3209(2) 0.56998(18) 0.0103(2) 0.0235(4) Uani 1 1 d . . . . .
C9 C 0.2874(3) 0.750000 0.6213(3) 0.0227(6) Uani 1 2 d S T P . .
C14 C 0.0547(4) 0.250000 0.1925(4) 0.0347(8) Uani 1 2 d S T P . .
H14 H 0.005160 0.250000 0.258762 0.042 Uiso 1 2 calc R U P . .
C17 C 0.1992(4) 0.250000 0.0011(3) 0.0320(8) Uani 1 2 d S T P . .
H17 H 0.248119 0.250000 -0.065594 0.038 Uiso 1 2 calc R U P . .
C15 C 0.0023(3) 0.250000 0.0817(4) 0.0340(8) Uani 1 2 d S T P . .
H15 H -0.083235 0.250000 0.071118 0.041 Uiso 1 2 calc R U P . .
C16 C 0.0746(4) 0.250000 -0.0137(3) 0.0346(8) Uani 1 2 d S T P . .
H16 H 0.038681 0.250000 -0.090441 0.042 Uiso 1 2 calc R U P . .
C11 C -0.0305(3) 0.7083(2) 0.4812(3) 0.0470(8) Uani 1 1 d . . . . .
H11 H -0.063596 0.652380 0.518077 0.056 Uiso 1 1 calc R U . . .
B B 0.2954(3) 0.750000 0.1888(3) 0.0159(5) Uani 1 2 d S T P . .
H H 0.361625 0.750000 0.131418 0.019 Uiso 1 2 calc R U P . .
C18 C 0.3892(4) 0.250000 0.1276(7) 0.074(2) Uani 1 2 d S T P . .
H18A H 0.418898 0.182135 0.128384 0.112 Uiso 0.5 1 calc R U P A -1
H18B H 0.412571 0.282014 0.201856 0.112 Uiso 0.5 1 calc R U P A -1
H18C H 0.424549 0.285851 0.062775 0.112 Uiso 0.5 1 calc R U P A -1
C19 C 0.7036(9) 0.5271(7) 0.5693(9) 0.070(2) Uani 0.5 1 d D U P B -1
H19A H 0.703799 0.538756 0.653909 0.105 Uiso 0.5 1 calc R U P B -1
H19B H 0.735986 0.584962 0.530035 0.105 Uiso 0.5 1 calc R U P B -1
H19C H 0.754005 0.469801 0.553081 0.105 Uiso 0.5 1 calc R U P B -1
C1A C 0.5765(7) 0.5084(4) 0.5246(6) 0.0475(13) Uani 0.5 1 d D U P B -1
C1B C 0.4708(8) 0.5020(8) 0.5849(9) 0.061(2) Uani 0.5 1 d D U P B -1
H1B H 0.472819 0.509690 0.667592 0.073 Uiso 0.5 1 calc R U P B -1
C1C C 0.3614(8) 0.4841(6) 0.5249(9) 0.0751(19) Uani 0.5 1 d D U P B -1
H1C H 0.289225 0.478903 0.567172 0.090 Uiso 0.5 1 calc R U P B -1
C1D C 0.3562(8) 0.4737(7) 0.4007(9) 0.075(2) Uani 0.5 1 d D U P B -1
H1D H 0.281793 0.462965 0.358613 0.090 Uiso 0.5 1 calc R U P B -1
C1E C 0.4605(7) 0.4795(5) 0.3466(7) 0.0619(16) Uani 0.5 1 d D U P B -1
H1E H 0.459558 0.471968 0.263926 0.074 Uiso 0.5 1 calc R U P B -1
C1F C 0.5708(8) 0.4963(8) 0.4054(7) 0.0468(15) Uani 0.5 1 d D U P B -1
H1F H 0.642786 0.499280 0.362585 0.056 Uiso 0.5 1 calc R U P B -1

loop_
_atom_site_aniso_label
_atom_site_aniso_U_11
_atom_site_aniso_U_22
_atom_site_aniso_U_33
_atom_site_aniso_U_23
_atom_site_aniso_U_13
_atom_site_aniso_U_12
Cu 0.0258(2) 0.0247(2) 0.0248(2) 0.000 0.01227(15) 0.000
F9 0.0235(6) 0.0271(7) 0.0305(7) -0.0067(6) 0.0085(5) 0.0005(5)
F3 0.0283(7) 0.0256(7) 0.0369(8) -0.0057(6) 0.0056(6) -0.0115(6)
F6 0.0287(7) 0.0302(8) 0.0344(8) -0.0176(6) 0.0075(6) -0.0012(6)
F2 0.0203(6) 0.0271(7) 0.0421(8) 0.0000(6) 0.0095(6) -0.0001(5)
F10 0.0154(8) 0.0452(13) 0.0286(10) 0.000 -0.0012(7) 0.000
F1 0.0345(8) 0.0385(9) 0.0253(7) 0.0099(6) 0.0042(6) -0.0093(7)
F5 0.0371(8) 0.0354(8) 0.0252(7) -0.0025(6) 0.0137(6) -0.0068(7)
F7 0.0387(8) 0.0324(8) 0.0292(7) 0.0058(6) 0.0139(6) -0.0064(7)
F4 0.0174(6) 0.0435(9) 0.0420(9) -0.0198(7) 0.0011(6) 0.0033(6)
F8 0.0305(11) 0.079(2) 0.0167(9) 0.000 -0.0027(8) 0.000
N2 0.0156(7) 0.0156(7) 0.0173(7) 0.0008(6) 0.0030(6) -0.0003(6)
N3 0.0151(10) 0.0173(11) 0.0162(10) 0.000 0.0042(8) 0.000
N4 0.0156(10) 0.0192(11) 0.0153(10) 0.000 0.0031(8) 0.000
N1 0.0150(7) 0.0159(7) 0.0168(7) 0.0001(6) 0.0023(6) 0.0003(6)
C2 0.0202(9) 0.0162(9) 0.0217(9) -0.0022(7) 0.0001(7) 0.0004(7)
C1 0.0192(9) 0.0145(8) 0.0190(9) -0.0005(7) 0.0012(7) -0.0016(7)
C6 0.0175(12) 0.0169(12) 0.0181(12) 0.000 0.0029(10) 0.000
C7 0.0181(13) 0.0193(13) 0.0208(13) 0.000 -0.0008(10) 0.000
C3 0.0174(8) 0.0170(9) 0.0179(8) -0.0024(7) 0.0024(7) 0.0012(7)
C4 0.0220(10) 0.0191(9) 0.0234(10) 0.0015(8) 0.0033(8) -0.0030(8)
C8 0.0143(11) 0.0152(12) 0.0190(12) 0.000 0.0014(9) 0.000
C10 0.0156(12) 0.0200(13) 0.0225(13) 0.000 0.0018(10) 0.000
C13 0.044(2) 0.0334(19) 0.0234(16) 0.000 -0.0076(14) 0.000
C12 0.0192(15) 0.0275(17) 0.053(2) 0.000 -0.0005(14) 0.000
C5 0.0205(9) 0.0255(10) 0.0249(10) -0.0105(8) 0.0047(8) -0.0007(8)
C9 0.0222(14) 0.0284(15) 0.0176(13) 0.000 0.0029(10) 0.000
C14 0.042(2) 0.0284(18) 0.0349(19) 0.000 0.0152(16) 0.000
C17 0.042(2) 0.0269(17) 0.0279(17) 0.000 0.0136(15) 0.000
C15 0.0231(16) 0.0217(15) 0.057(2) 0.000 -0.0033(15) 0.000
C16 0.053(2) 0.0197(15) 0.0298(17) 0.000 -0.0155(16) 0.000
C11 0.0563(19) 0.0433(15) 0.0437(16) -0.0069(13) 0.0341(15) -0.0117(14)
B 0.0142(13) 0.0159(13) 0.0175(13) 0.000 0.0009(10) 0.000
C18 0.026(2) 0.069(4) 0.128(6) 0.000 -0.008(3) 0.000
C19 0.087(5) 0.040(4) 0.082(5) 0.011(4) -0.007(4) -0.002(4)
C1A 0.076(4) 0.018(2) 0.049(3) 0.010(2) 0.005(2) 0.004(3)
C1B 0.094(5) 0.022(3) 0.067(4) 0.002(3) 0.032(3) 0.006(4)
C1C 0.076(4) 0.031(3) 0.120(5) 0.011(4) 0.031(4) 0.007(3)
C1D 0.069(4) 0.034(3) 0.121(5) 0.011(4) -0.009(4) 0.006(4)
C1E 0.084(4) 0.029(3) 0.072(4) 0.011(3) -0.010(3) 0.006(3)
C1F 0.070(4) 0.022(3) 0.049(3) 0.010(3) 0.011(3) 0.009(3)

loop_
_atom_type_symbol
_atom_type_description
_atom_type_scat_dispersion_real
_atom_type_scat_dispersion_imag
_atom_type_scat_source
C C 0.0033 0.0016 'International Tables Vol C Tables 4.2.6.8 and 6.1.1.4'
H H 0.0000 0.0000 'International Tables Vol C Tables 4.2.6.8 and 6.1.1.4'
B B 0.0013 0.0007 'International Tables Vol C Tables 4.2.6.8 and 6.1.1.4'
Cu Cu 0.3201 1.2651 'International Tables Vol C Tables 4.2.6.8 and 6.1.1.4'
F F 0.0171 0.0103 'International Tables Vol C Tables 4.2.6.8 and 6.1.1.4'
N N 0.0061 0.0033 'International Tables Vol C Tables 4.2.6.8 and 6.1.1.4'

loop_
_geom_angle_atom_site_label_1
_geom_angle_atom_site_label_2
_geom_angle_atom_site_label_3
_geom_angle
_geom_angle_site_symmetry_1
_geom_angle_site_symmetry_3
_geom_angle_publ_flag
N2 Cu N2 90.17(10) 4_575 . ?
N2 Cu N4 88.25(7) . . ?
N2 Cu N4 88.25(7) 4_575 . ?
C11 Cu N2 144.71(12) . 4_575 ?
C11 Cu N2 114.34(10) 4_575 4_575 ?
C11 Cu N2 144.71(12) 4_575 . ?
C11 Cu N2 114.34(10) . . ?
C11 Cu N4 116.08(13) . . ?
C11 Cu N4 116.08(13) 4_575 . ?
C11 Cu C11 33.15(19) 4_575 . ?
N1 N2 Cu 116.83(13) . . ?
C1 N2 Cu 136.69(14) . . ?
C1 N2 N1 106.47(16) . . ?
N4 N3 C8 109.4(2) . . ?
N4 N3 B 118.9(2) . . ?
C8 N3 B 131.7(2) . . ?
N3 N4 Cu 115.61(18) . . ?
C6 N4 Cu 138.7(2) . . ?
C6 N4 N3 105.7(2) . . ?
N2 N1 B 120.48(18) . . ?
C3 N1 N2 108.85(16) . . ?
C3 N1 B 130.67(18) . . ?
C1 C2 H2 128.5 . . ?
C3 C2 H2 128.5 . . ?
C3 C2 C1 103.07(18) . . ?
N2 C1 C2 111.86(18) . . ?
N2 C1 C4 120.34(18) . . ?
C2 C1 C4 127.79(19) . . ?
N4 C6 C7 112.1(3) . . ?
N4 C6 C9 120.0(3) . . ?
C7 C6 C9 127.9(3) . . ?
C6 C7 H7 128.0 . . ?
C8 C7 C6 103.9(3) . . ?
C8 C7 H7 128.0 . . ?
N1 C3 C2 109.76(18) . . ?
N1 C3 C5 123.64(19) . . ?
C2 C3 C5 126.60(19) . . ?
F3 C4 F2 107.51(18) . . ?
F3 C4 F1 107.33(18) . . ?
F3 C4 C1 110.99(18) . . ?
F2 C4 F1 106.19(18) . . ?
F2 C4 C1 112.45(18) . . ?
F1 C4 C1 112.06(18) . . ?
N3 C8 C7 108.9(3) . . ?
N3 C8 C10 124.1(3) . . ?
C7 C8 C10 127.0(3) . . ?
F9 C10 F9 106.5(2) 4_575 . ?
F9 C10 F10 107.06(17) 4_575 . ?
F9 C10 F10 107.06(17) . . ?
F9 C10 C8 113.13(16) 4_575 . ?
F9 C10 C8 113.13(16) . . ?
F10 C10 C8 109.6(3) . . ?
C12 C13 H13 119.5 . . ?
C14 C13 H13 119.5 . . ?
C14 C13 C12 120.9(4) . . ?
C13 C12 C18 121.6(5) . . ?
C17 C12 C13 118.0(3) . . ?
C17 C12 C18 120.4(5) . . ?
F6 C5 F5 107.49(18) . . ?
F6 C5 C3 109.84(19) . . ?
F5 C5 C3 112.44(19) . . ?
F4 C5 F6 107.60(19) . . ?
F4 C5 F5 107.10(19) . . ?
F4 C5 C3 112.14(19) . . ?
F7 C9 F7 106.4(3) . 4_575 ?
F7 C9 C6 112.22(17) . . ?
F7 C9 C6 112.22(17) 4_575 . ?
F8 C9 F7 107.61(18) . . ?
F8 C9 F7 107.62(18) . 4_575 ?
F8 C9 C6 110.5(3) . . ?
C13 C14 H14 119.8 . . ?
C15 C14 C13 120.4(4) . . ?
C15 C14 H14 119.8 . . ?
C12 C17 H17 119.6 . . ?
C16 C17 C12 120.7(3) . . ?
C16 C17 H17 119.6 . . ?
C14 C15 H15 120.2 . . ?
C16 C15 C14 119.5(4) . . ?
C16 C15 H15 120.2 . . ?
C17 C16 H16 119.7 . . ?
C15 C16 C17 120.5(3) . . ?
C15 C16 H16 119.7 . . ?
Cu C11 H11 143.3 . . ?
C11 C11 Cu 73.42(9) 4_575 . ?
C11 C11 H11 143.3 4_575 . ?
N3 B N1 108.81(16) . . ?
N3 B N1 108.81(16) . 4_575 ?
N3 B H 110.3 . . ?
N1 B N1 108.1(2) . 4_575 ?
N1 B H 110.3 4_575 . ?
N1 B H 110.3 . . ?
C12 C18 H18A 109.5 . . ?
C12 C18 H18B 109.5 . . ?
C12 C18 H18C 109.5 . . ?
H18A C18 H18B 109.5 . . ?
H18A C18 H18C 109.5 . . ?
H18B C18 H18C 109.5 . . ?
H19A C19 H19B 109.5 . . ?
H19A C19 H19C 109.5 . . ?
H19B C19 H19C 109.5 . . ?
C1A C19 H19A 109.5 . . ?
C1A C19 H19B 109.5 . . ?
C1A C19 H19C 109.5 . . ?
C1B C1A C19 129.8(7) . . ?
C1F C1A C19 111.6(7) . . ?
C1F C1A C1B 118.6(7) . . ?
C1A C1B H1B 119.9 . . ?
C1A C1B C1C 120.1(8) . . ?
C1C C1B H1B 119.9 . . ?
C1B C1C H1C 119.6 . . ?
C1B C1C C1D 120.8(8) . . ?
C1D C1C H1C 119.6 . . ?
C1C C1D H1D 121.6 . . ?
C1E C1D C1C 116.8(8) . . ?
C1E C1D H1D 121.6 . . ?
C1D C1E H1E 118.5 . . ?
C1D C1E C1F 123.1(8) . . ?
C1F C1E H1E 118.5 . . ?
C1A C1F C1E 120.6(7) . . ?
C1A C1F H1F 119.7 . . ?
C1E C1F H1F 119.7 . . ?

loop_
_geom_bond_atom_site_label_1
_geom_bond_atom_site_label_2
_geom_bond_distance
_geom_bond_site_symmetry_2
_geom_bond_publ_flag
Cu N2 2.0466(17) 4_575 ?
Cu N2 2.0466(17) . ?
Cu N4 2.179(3) . ?
Cu C11 1.986(3) 4_575 ?
Cu C11 1.986(3) . ?
F9 C10 1.336(2) . ?
F3 C4 1.330(3) . ?
F6 C5 1.336(3) . ?
F2 C4 1.338(3) . ?
F10 C10 1.340(4) . ?
F1 C4 1.344(3) . ?
F5 C5 1.339(3) . ?
F7 C9 1.334(2) . ?
F4 C5 1.334(3) . ?
F8 C9 1.328(4) . ?
N2 N1 1.358(2) . ?
N2 C1 1.332(3) . ?
N3 N4 1.361(3) . ?
N3 C8 1.362(4) . ?
N3 B 1.552(4) . ?
N4 C6 1.330(4) . ?
N1 C3 1.357(3) . ?
N1 B 1.565(3) . ?
C2 H2 0.9500 . ?
C2 C1 1.398(3) . ?
C2 C3 1.378(3) . ?
C1 C4 1.493(3) . ?
C6 C7 1.390(4) . ?
C6 C9 1.501(4) . ?
C7 H7 0.9500 . ?
C7 C8 1.370(4) . ?
C3 C5 1.495(3) . ?
C8 C10 1.492(4) . ?
C13 H13 0.9500 . ?
C13 C12 1.396(6) . ?
C13 C14 1.377(6) . ?
C12 C17 1.385(6) . ?
C12 C18 1.506(6) . ?
C14 H14 0.9500 . ?
C14 C15 1.375(6) . ?
C17 H17 0.9500 . ?
C17 C16 1.384(6) . ?
C15 H15 0.9500 . ?
C15 C16 1.374(6) . ?
C16 H16 0.9500 . ?
C11 C11 1.133(7) 4_575 ?
C11 H11 0.9500 . ?
B H 1.0000 . ?
C18 H18A 0.9800 . ?
C18 H18B 0.9800 . ?
C18 H18C 0.9800 . ?
C19 H19A 0.9800 . ?
C19 H19B 0.9800 . ?
C19 H19C 0.9800 . ?
C19 C1A 1.501(10) . ?
C1A C1B 1.381(8) . ?
C1A C1F 1.371(8) . ?
C1B H1B 0.9500 . ?
C1B C1C 1.393(9) . ?
C1C H1C 0.9500 . ?
C1C C1D 1.425(9) . ?
C1D H1D 0.9500 . ?
C1D C1E 1.330(9) . ?
C1E H1E 0.9500 . ?
C1E C1F 1.392(9) . ?
C1F H1F 0.9500 . ?

loop_
_geom_torsion_atom_site_label_1
_geom_torsion_atom_site_label_2
_geom_torsion_atom_site_label_3
_geom_torsion_atom_site_label_4
_geom_torsion
_geom_torsion_site_symmetry_1
_geom_torsion_site_symmetry_2
_geom_torsion_site_symmetry_3
_geom_torsion_site_symmetry_4
_geom_torsion_publ_flag
Cu N2 N1 C3 -179.55(13) . . . . ?
Cu N2 N1 B 0.1(2) . . . . ?
Cu N2 C1 C2 179.54(16) . . . . ?
Cu N2 C1 C4 0.3(3) . . . . ?
Cu N4 C6 C7 180.000(0) . . . . ?
Cu N4 C6 C9 0.000(1) . . . . ?
N2 N1 C3 C2 0.0(2) . . . . ?
N2 N1 C3 C5 -179.48(19) . . . . ?
N2 N1 B N3 61.2(2) . . . . ?
N2 N1 B N1 -56.8(3) . . . 4_575 ?
N2 C1 C4 F3 169.66(19) . . . . ?
N2 C1 C4 F2 49.2(3) . . . . ?
N2 C1 C4 F1 -70.4(3) . . . . ?
N3 N4 C6 C7 0.000(0) . . . . ?
N3 N4 C6 C9 180.000(0) . . . . ?
N3 C8 C10 F9 60.64(19) . . . 4_575 ?
N3 C8 C10 F9 -60.64(19) . . . . ?
N3 C8 C10 F10 180.000(0) . . . . ?
N4 N3 C8 C7 0.000(0) . . . . ?
N4 N3 C8 C10 180.000(0) . . . . ?
N4 N3 B N1 -58.81(15) . . . . ?
N4 N3 B N1 58.81(15) . . . 4_575 ?
N4 C6 C7 C8 0.000(0) . . . . ?
N4 C6 C9 F7 59.9(2) . . . . ?
N4 C6 C9 F7 -59.9(2) . . . 4_575 ?
N4 C6 C9 F8 180.000(0) . . . . ?
N1 N2 C1 C2 0.5(2) . . . . ?
N1 N2 C1 C4 -178.73(18) . . . . ?
N1 C3 C5 F6 177.18(19) . . . . ?
N1 C3 C5 F5 -63.2(3) . . . . ?
N1 C3 C5 F4 57.6(3) . . . . ?
C2 C1 C4 F3 -9.5(3) . . . . ?
C2 C1 C4 F2 -129.9(2) . . . . ?
C2 C1 C4 F1 110.5(2) . . . . ?
C2 C3 C5 F6 -2.2(3) . . . . ?
C2 C3 C5 F5 117.5(2) . . . . ?
C2 C3 C5 F4 -121.8(2) . . . . ?
C1 N2 N1 C3 -0.3(2) . . . . ?
C1 N2 N1 B 179.30(19) . . . . ?
C1 C2 C3 N1 0.3(2) . . . . ?
C1 C2 C3 C5 179.7(2) . . . . ?
C6 C7 C8 N3 0.000(0) . . . . ?
C6 C7 C8 C10 180.000(0) . . . . ?
C7 C6 C9 F7 -120.1(2) . . . . ?
C7 C6 C9 F7 120.1(2) . . . 4_575 ?
C7 C6 C9 F8 0.000(1) . . . . ?
C7 C8 C10 F9 119.36(19) . . . . ?
C7 C8 C10 F9 -119.36(19) . . . 4_575 ?
C7 C8 C10 F10 0.000(0) . . . . ?
C3 N1 B N3 -119.2(2) . . . . ?
C3 N1 B N1 122.7(2) . . . 4_575 ?
C3 C2 C1 N2 -0.5(2) . . . . ?
C3 C2 C1 C4 178.7(2) . . . . ?
C8 N3 N4 Cu 180.000(0) . . . . ?
C8 N3 N4 C6 0.000(0) . . . . ?
C8 N3 B N1 -121.19(15) . . . 4_575 ?
C8 N3 B N1 121.19(15) . . . . ?
C13 C12 C17 C16 0.000(0) . . . . ?
C13 C14 C15 C16 0.000(0) . . . . ?
C12 C13 C14 C15 0.000(0) . . . . ?
C12 C17 C16 C15 0.000(0) . . . . ?
C9 C6 C7 C8 180.000(0) . . . . ?
C14 C13 C12 C17 0.000(0) . . . . ?
C14 C13 C12 C18 180.000(0) . . . . ?
C14 C15 C16 C17 0.000(0) . . . . ?
B N3 N4 Cu 0.000(0) . . . . ?
B N3 N4 C6 180.000(0) . . . . ?
B N3 C8 C7 180.000(1) . . . . ?
B N3 C8 C10 0.000(1) . . . . ?
B N1 C3 C2 -179.6(2) . . . . ?
B N1 C3 C5 1.0(3) . . . . ?
C18 C12 C17 C16 180.000(0) . . . . ?
C19 C1A C1B C1C 179.8(8) . . . . ?
C19 C1A C1F C1E -179.1(8) . . . . ?
C1A C1B C1C C1D -0.9(14) . . . . ?
C1B C1A C1F C1E 1.1(15) . . . . ?
C1B C1C C1D C1E 1.4(13) . . . . ?
C1C C1D C1E C1F -0.8(13) . . . . ?
C1D C1E C1F C1A -0.5(13) . . . . ?
C1F C1A C1B C1C -0.4(16) . . . . ?
